data_7104157
loop_
_publ_author_name
'Ellis, Ross J'
'Chartres, Jy'
'Sole, Kathryn C'
'Simmance, Timothy G'
'Tong, Christine C'
'White, Fraser J'
'Schr\"oder, Martin'
'Tasker, Peter A'

_publ_section_title
;
 Outer-sphere amidopyridyl extractants for zinc(ii) and cobalt(ii)
 chlorometallates.
;
_journal_issue 5
_journal_name_full 'Chemical communications (Cambridge, England)'
_journal_page_first 583
_journal_page_last 585
_journal_paper_doi 10.1039/b815895a
_journal_volume 34
_journal_year 2009
_chemical_compound_source 'Ross Ellis'
_chemical_formula_moiety '2(C28 H50 N3 O2), Cl4 Zn'
_chemical_formula_sum 'C56 H100 Cl4 N6 O4 Zn'
_chemical_formula_weight 1128.59
_chemical_name_systematic
;
?
;
_space_group_IT_number 88
_symmetry_cell_setting tetragonal
_symmetry_space_group_name_Hall '-I 4ad'
_symmetry_space_group_name_H-M 'I 41/a :2'
_atom_sites_solution_hydrogens geom
_atom_sites_solution_primary direct
_atom_sites_solution_secondary difmap
_audit_creation_method SHELXL-97
_cell_angle_alpha 90.00
_cell_angle_beta 90.00
_cell_angle_gamma 90.00
_cell_formula_units_Z 8
_cell_length_a 19.6101(4)
_cell_length_b 19.6101(4)
_cell_length_c 33.3823(15)
_cell_measurement_reflns_used 6535
_cell_measurement_temperature 150(2)
_cell_measurement_theta_max 28.7615
_cell_measurement_theta_min 2.401
_cell_volume 12837.4(7)
_computing_cell_refinement Saint
_computing_data_reduction Saint
_computing_molecular_graphics Shelxp
_computing_publication_material 'Platon, encifer'
_computing_structure_refinement 'SHELXL-97 (Sheldrick, 1997)'
_computing_structure_solution 'Shelxs Sheldrick'
_diffrn_ambient_temperature 150(2)
_diffrn_measured_fraction_theta_full 0.999
_diffrn_measured_fraction_theta_max 0.999
_diffrn_measurement_device_type 'Bruker Smart Apex CCD'
_diffrn_measurement_method 'Sphere (omega scans)'
_diffrn_radiation_monochromator graphite
_diffrn_radiation_source 'fine-focus sealed tube'
_diffrn_radiation_type MoK\a
_diffrn_radiation_wavelength 0.71073
_diffrn_reflns_av_R_equivalents 0.0687
_diffrn_reflns_av_sigmaI/netI 0.0314
_diffrn_reflns_limit_h_max 23
_diffrn_reflns_limit_h_min -23
_diffrn_reflns_limit_k_max 23
_diffrn_reflns_limit_k_min -23
_diffrn_reflns_limit_l_max 39
_diffrn_reflns_limit_l_min -39
_diffrn_reflns_number 62514
_diffrn_reflns_theta_full 25.00
_diffrn_reflns_theta_max 25.00
_diffrn_reflns_theta_min 1.91
_exptl_absorpt_coefficient_mu 0.594
_exptl_absorpt_correction_T_max 0.9248
_exptl_absorpt_correction_T_min 0.7073
_exptl_absorpt_correction_type multi-scan
_exptl_absorpt_process_details 'SADABS 2007/2'
_exptl_crystal_colour colourless
_exptl_crystal_density_diffrn 1.168
_exptl_crystal_density_method 'not measured'
_exptl_crystal_description wedge
_exptl_crystal_F_000 4864
_exptl_crystal_recrystallization_method 'Slow evaporation of hexane/diethylether solution'
_exptl_crystal_size_max 0.58
_exptl_crystal_size_mid 0.39
_exptl_crystal_size_min 0.13
_refine_diff_density_max 1.958
_refine_diff_density_min -0.571
_refine_diff_density_rms 0.092
_refine_ls_extinction_method none
_refine_ls_goodness_of_fit_ref 1.179
_refine_ls_hydrogen_treatment mixed
_refine_ls_matrix_type full
_refine_ls_number_parameters 306
_refine_ls_number_reflns 5642
_refine_ls_number_restraints 16
_refine_ls_restrained_S_all 1.182
_refine_ls_R_factor_all 0.0934
_refine_ls_R_factor_gt 0.0874
_refine_ls_shift/su_max 0.000
_refine_ls_shift/su_mean 0.000
_refine_ls_structure_factor_coef Fsqd
_refine_ls_weighting_details 'calc w=1/[\s^2^(Fo^2^)+(0.0752P)^2^+92.0704P] where P=(Fo^2^+2Fc^2^)/3'
_refine_ls_weighting_scheme calc
_refine_ls_wR_factor_gt 0.2047
_refine_ls_wR_factor_ref 0.2086
_reflns_number_gt 5226
_reflns_number_total 5642
_reflns_threshold_expression >2sigma(I)
_cod_data_source_file b815895a.txt
_cod_data_source_block pt7050
_cod_original_sg_symbol_H-M 'I 41/a'
_cod_database_code 7104157

loop_
_symmetry_equiv_pos_as_xyz
'x, y, z'
'-x+1/2, -y, z+1/2'
'-y+3/4, x+1/4, z+1/4'
'y+3/4, -x+3/4, z+3/4'
'x+1/2, y+1/2, z+1/2'
'-x+1, -y+1/2, z+1'
'-y+5/4, x+3/4, z+3/4'
'y+5/4, -x+5/4, z+5/4'
'-x, -y, -z'
'x-1/2, y, -z-1/2'
'y-3/4, -x-1/4, -z-1/4'
'-y-3/4, x-3/4, -z-3/4'
'-x+1/2, -y+1/2, -z+1/2'
'x, y+1/2, -z'
'y-1/4, -x+1/4, -z+1/4'
'-y-1/4, x-1/4, -z-1/4'

loop_
_atom_site_label
_atom_site_type_symbol
_atom_site_fract_x
_atom_site_fract_y
_atom_site_fract_z
_atom_site_U_iso_or_equiv
_atom_site_adp_type
_atom_site_occupancy
_atom_site_symmetry_multiplicity
_atom_site_calc_flag
_atom_site_refinement_flags
_atom_site_disorder_assembly
_atom_site_disorder_group
Zn1 Zn 0.5000 0.2500 0.05483(2) 0.0271(2) Uani 1 2 d S . .
CL2 Cl 0.41084(7) 0.27556(6) 0.09725(4) 0.0377(3) Uani 1 1 d . . .
CL1 Cl 0.52815(7) 0.34214(6) 0.01939(4) 0.0336(3) Uani 1 1 d . . .
N1 N 0.5178(2) -0.00963(19) 0.14793(12) 0.0251(8) Uani 1 1 d D . .
H1 H 0.494(2) -0.002(3) 0.1694(10) 0.030 Uiso 1 1 d D . .
C2 C 0.5123(2) 0.0401(2) 0.12029(14) 0.0264(10) Uani 1 1 d . . .
C3 C 0.5535(2) 0.0392(2) 0.08775(14) 0.0272(10) Uani 1 1 d . . .
H3 H 0.5490 0.0734 0.0678 0.033 Uiso 1 1 calc R . .
C4 C 0.6028(2) -0.0121(2) 0.08344(14) 0.0258(10) Uani 1 1 d . . .
C5 C 0.6068(2) -0.0618(2) 0.11342(13) 0.0257(10) Uani 1 1 d . . .
H5 H 0.6397 -0.0972 0.1111 0.031 Uiso 1 1 calc R . .
C6 C 0.5643(2) -0.0606(2) 0.14603(13) 0.0239(10) Uani 1 1 d . . .
C21 C 0.4594(2) 0.0946(2) 0.12740(14) 0.0278(10) Uani 1 1 d . . .
H21 H 0.4715 0.1362 0.1115 0.033 Uiso 1 1 calc R . .
C41 C 0.6527(3) -0.0088(2) 0.04803(15) 0.0307(11) Uani 1 1 d . . .
C42 C 0.7060(3) 0.0453(4) 0.0591(2) 0.0580(18) Uani 1 1 d . . .
H42A H 0.6833 0.0889 0.0642 0.087 Uiso 1 1 calc R . .
H42B H 0.7384 0.0506 0.0370 0.087 Uiso 1 1 calc R . .
H42C H 0.7306 0.0308 0.0832 0.087 Uiso 1 1 calc R . .
C43 C 0.6150(3) 0.0120(3) 0.00976(16) 0.0427(14) Uani 1 1 d . . .
H43A H 0.5920 0.0558 0.0140 0.064 Uiso 1 1 calc R . .
H43B H 0.5811 -0.0229 0.0030 0.064 Uiso 1 1 calc R . .
H43C H 0.6478 0.0164 -0.0123 0.064 Uiso 1 1 calc R . .
C44 C 0.6872(3) -0.0772(3) 0.03984(17) 0.0448(14) Uani 1 1 d . . .
H44A H 0.7183 -0.0726 0.0170 0.067 Uiso 1 1 calc R . .
H44B H 0.6525 -0.1116 0.0337 0.067 Uiso 1 1 calc R . .
H44C H 0.7131 -0.0914 0.0636 0.067 Uiso 1 1 calc R . .
C61 C 0.5635(2) -0.1115(2) 0.18006(13) 0.0263(10) Uani 1 1 d . . .
C62 C 0.5641(3) -0.0746(3) 0.22074(15) 0.0427(14) Uani 1 1 d . . .
H62A H 0.5634 -0.1083 0.2424 0.064 Uiso 1 1 calc R . .
H62B H 0.5238 -0.0452 0.2228 0.064 Uiso 1 1 calc R . .
H62C H 0.6054 -0.0467 0.2229 0.064 Uiso 1 1 calc R . .
C63 C 0.4974(3) -0.1538(3) 0.17751(16) 0.0369(12) Uani 1 1 d . . .
H63A H 0.4965 -0.1871 0.1994 0.055 Uiso 1 1 calc R . .
H63B H 0.4958 -0.1777 0.1517 0.055 Uiso 1 1 calc R . .
H63C H 0.4579 -0.1234 0.1798 0.055 Uiso 1 1 calc R . .
C64 C 0.6239(3) -0.1602(3) 0.17762(15) 0.0321(11) Uani 1 1 d . . .
H64A H 0.6217 -0.1927 0.1999 0.048 Uiso 1 1 calc R . .
H64B H 0.6665 -0.1343 0.1792 0.048 Uiso 1 1 calc R . .
H64C H 0.6223 -0.1851 0.1522 0.048 Uiso 1 1 calc R . .
C221 C 0.4505(2) 0.1144(2) 0.17136(15) 0.0303(11) Uani 1 1 d . . .
O231 O 0.4570(2) 0.07204(18) 0.19837(10) 0.0399(9) Uani 1 1 d . . .
N241 N 0.4318(2) 0.1783(2) 0.17816(14) 0.0361(10) Uani 1 1 d D . .
H241 H 0.427(3) 0.205(2) 0.1574(12) 0.043 Uiso 1 1 d D . .
C251 C 0.4069(3) 0.1989(3) 0.21744(17) 0.0415(13) Uani 1 1 d D . .
H25A H 0.4035 0.2492 0.2185 0.050 Uiso 1 1 calc R . .
H25B H 0.4400 0.1843 0.2381 0.050 Uiso 1 1 calc R . .
C261 C 0.3375(3) 0.1678(3) 0.22664(17) 0.0455(14) Uani 1 1 d D . .
H26A H 0.3037 0.1873 0.2078 0.055 Uiso 1 1 calc R . .
H26B H 0.3399 0.1182 0.2215 0.055 Uiso 1 1 calc R . .
C271 C 0.3121(3) 0.1786(3) 0.26852(18) 0.0493(15) Uani 1 1 d D . .
H27A H 0.3021 0.2276 0.2725 0.059 Uiso 1 1 calc R . .
H27B H 0.3485 0.1656 0.2877 0.059 Uiso 1 1 calc R . .
C281 C 0.2485(3) 0.1373(3) 0.2776(2) 0.0551(16) Uani 1 1 d D . .
H28A H 0.2133 0.1496 0.2576 0.066 Uiso 1 1 calc R . .
H28B H 0.2595 0.0885 0.2736 0.066 Uiso 1 1 calc R . .
C291 C 0.2182(4) 0.1451(4) 0.31803(19) 0.0565(17) Uani 1 1 d D . .
H29A H 0.2044 0.1933 0.3217 0.068 Uiso 1 1 calc R . .
H29B H 0.2534 0.1346 0.3383 0.068 Uiso 1 1 calc R . .
C301 C 0.1571(4) 0.1001(4) 0.3253(2) 0.081(3) Uani 1 1 d D . .
H30A H 0.1394 0.1083 0.3524 0.122 Uiso 1 1 calc R . .
H30B H 0.1705 0.0522 0.3227 0.122 Uiso 1 1 calc R . .
H30C H 0.1216 0.1106 0.3056 0.122 Uiso 1 1 calc R . .
C222 C 0.3882(2) 0.0682(2) 0.11374(14) 0.0287(10) Uani 1 1 d . . .
O232 O 0.3699(2) 0.01139(18) 0.12327(12) 0.0442(10) Uani 1 1 d . . .
N242 N 0.3510(2) 0.1116(2) 0.09291(15) 0.0403(11) Uani 1 1 d D . .
H242 H 0.368(3) 0.1513(17) 0.0873(18) 0.048 Uiso 1 1 d D . .
C252 C 0.2828(3) 0.0956(3) 0.07928(19) 0.0500(15) Uani 1 1 d D . .
H25C H 0.2785 0.0456 0.0761 0.060 Uiso 1 1 calc R . .
H25D H 0.2751 0.1168 0.0528 0.060 Uiso 1 1 calc R . .
C262 C 0.2291(7) 0.1205(6) 0.1083(4) 0.149(5) Uiso 1 1 d D . .
H26C H 0.2401 0.1037 0.1355 0.179 Uiso 1 1 calc R . .
H26D H 0.1843 0.1015 0.1005 0.179 Uiso 1 1 calc R . .
C272 C 0.2245(6) 0.1976(5) 0.1091(3) 0.110(3) Uiso 1 1 d D . .
H27C H 0.2049 0.2118 0.1352 0.132 Uiso 1 1 calc R . .
H27D H 0.2712 0.2166 0.1075 0.132 Uiso 1 1 calc R . .
C282 C 0.1826(9) 0.2277(8) 0.0763(5) 0.190(7) Uiso 1 1 d D . .
H28C H 0.2067 0.2202 0.0506 0.228 Uiso 1 1 calc R . .
H28D H 0.1388 0.2027 0.0749 0.228 Uiso 1 1 calc R . .
C292 C 0.1681(9) 0.2995(8) 0.0802(5) 0.196(7) Uiso 1 1 d D . .
H29C H 0.2114 0.3248 0.0767 0.235 Uiso 1 1 calc R . .
H29D H 0.1521 0.3079 0.1079 0.235 Uiso 1 1 calc R . .
C302 C 0.1161(10) 0.3294(10) 0.0516(6) 0.228(9) Uiso 1 1 d D . .
H30D H 0.1098 0.3780 0.0575 0.341 Uiso 1 1 calc R . .
H30E H 0.0726 0.3055 0.0547 0.341 Uiso 1 1 calc R . .
H30F H 0.1324 0.3242 0.0240 0.341 Uiso 1 1 calc R . .

loop_
_atom_site_aniso_label
_atom_site_aniso_U_11
_atom_site_aniso_U_22
_atom_site_aniso_U_33
_atom_site_aniso_U_23
_atom_site_aniso_U_13
_atom_site_aniso_U_12
Zn1 0.0320(5) 0.0208(4) 0.0283(4) 0.000 0.000 -0.0010(3)
CL2 0.0406(7) 0.0262(6) 0.0463(7) 0.0024(5) 0.0133(6) 0.0030(5)
CL1 0.0445(7) 0.0248(6) 0.0316(6) 0.0029(5) 0.0051(5) -0.0011(5)
N1 0.027(2) 0.0217(19) 0.027(2) 0.0019(16) 0.0041(16) 0.0027(16)
C2 0.031(3) 0.020(2) 0.028(2) 0.0025(18) -0.002(2) 0.0005(19)
C3 0.032(3) 0.021(2) 0.029(2) 0.0030(19) 0.001(2) -0.0002(19)
C4 0.029(2) 0.022(2) 0.027(2) -0.0019(18) 0.0012(19) -0.0015(19)
C5 0.026(2) 0.024(2) 0.027(2) -0.0002(19) -0.0037(18) 0.0000(18)
C6 0.024(2) 0.022(2) 0.026(2) -0.0033(18) -0.0049(18) 0.0005(18)
C21 0.027(2) 0.023(2) 0.033(3) 0.0084(19) 0.004(2) 0.0038(19)
C41 0.032(3) 0.028(3) 0.032(3) 0.006(2) 0.008(2) 0.000(2)
C42 0.046(4) 0.067(4) 0.061(4) -0.008(3) 0.019(3) -0.026(3)
C43 0.057(4) 0.039(3) 0.031(3) 0.011(2) 0.010(3) 0.014(3)
C44 0.052(3) 0.045(3) 0.037(3) 0.008(2) 0.016(3) 0.018(3)
C61 0.030(2) 0.026(2) 0.023(2) 0.0034(19) -0.0017(19) 0.0011(19)
C62 0.066(4) 0.036(3) 0.026(3) 0.002(2) -0.005(3) 0.010(3)
C63 0.034(3) 0.037(3) 0.040(3) 0.017(2) 0.000(2) -0.001(2)
C64 0.036(3) 0.033(3) 0.027(2) 0.010(2) -0.002(2) 0.008(2)
C221 0.028(3) 0.029(3) 0.035(3) 0.002(2) 0.004(2) 0.002(2)
O231 0.054(2) 0.034(2) 0.0312(19) 0.0012(16) 0.0066(17) 0.0129(17)
N241 0.045(3) 0.023(2) 0.040(3) -0.0011(18) 0.009(2) 0.0024(19)
C251 0.052(3) 0.029(3) 0.044(3) -0.007(2) 0.012(3) 0.003(2)
C261 0.044(3) 0.046(3) 0.046(3) 0.003(3) 0.008(3) 0.007(3)
C271 0.047(3) 0.051(4) 0.050(4) 0.004(3) 0.003(3) 0.011(3)
C281 0.057(4) 0.052(4) 0.056(4) 0.002(3) 0.011(3) -0.001(3)
C291 0.063(4) 0.058(4) 0.048(4) 0.004(3) 0.014(3) 0.002(3)
C301 0.094(6) 0.080(6) 0.069(5) 0.003(4) 0.034(5) -0.029(5)
C222 0.030(3) 0.026(3) 0.030(2) -0.004(2) 0.006(2) 0.000(2)
O232 0.043(2) 0.0264(19) 0.063(3) 0.0067(18) 0.0011(19) -0.0058(16)
N242 0.030(2) 0.034(2) 0.057(3) 0.015(2) -0.003(2) -0.0052(19)
C252 0.036(3) 0.059(4) 0.055(4) -0.002(3) -0.007(3) -0.004(3)

loop_
_atom_type_symbol
_atom_type_description
_atom_type_scat_dispersion_real
_atom_type_scat_dispersion_imag
_atom_type_scat_source
C C 0.0033 0.0016 'International Tables Vol C Tables 4.2.6.8 and 6.1.1.4'
H H 0.0000 0.0000 'International Tables Vol C Tables 4.2.6.8 and 6.1.1.4'
N N 0.0061 0.0033 'International Tables Vol C Tables 4.2.6.8 and 6.1.1.4'
O O 0.0106 0.0060 'International Tables Vol C Tables 4.2.6.8 and 6.1.1.4'
Cl Cl 0.1484 0.1585 'International Tables Vol C Tables 4.2.6.8 and 6.1.1.4'
Zn Zn 0.2839 1.4301 'International Tables Vol C Tables 4.2.6.8 and 6.1.1.4'

loop_
_geom_angle_atom_site_label_1
_geom_angle_atom_site_label_2
_geom_angle_atom_site_label_3
_geom_angle
_geom_angle_site_symmetry_1
_geom_angle_site_symmetry_3
_geom_angle_publ_flag
CL1 Zn1 CL1 115.89(7) 6_554 . ?
CL1 Zn1 CL2 108.32(5) 6_554 . ?
CL1 Zn1 CL2 109.73(4) . . ?
CL1 Zn1 CL2 109.73(4) 6_554 6_554 ?
CL1 Zn1 CL2 108.32(5) . 6_554 ?
CL2 Zn1 CL2 104.20(8) . 6_554 ?
C2 N1 C6 123.8(4) . . ?
C2 N1 H1 114(3) . . ?
C6 N1 H1 122(3) . . ?
N1 C2 C3 119.5(4) . . ?
N1 C2 C21 117.4(4) . . ?
C3 C2 C21 123.1(4) . . ?
C2 C3 C4 120.2(4) . . ?
C2 C3 H3 119.9 . . ?
C4 C3 H3 119.9 . . ?
C5 C4 C3 117.7(4) . . ?
C5 C4 C41 123.0(4) . . ?
C3 C4 C41 119.2(4) . . ?
C6 C5 C4 121.4(4) . . ?
C6 C5 H5 119.3 . . ?
C4 C5 H5 119.3 . . ?
N1 C6 C5 117.4(4) . . ?
N1 C6 C61 116.4(4) . . ?
C5 C6 C61 126.2(4) . . ?
C2 C21 C221 114.1(4) . . ?
C2 C21 C222 109.5(4) . . ?
C221 C21 C222 105.3(4) . . ?
C2 C21 H21 109.3 . . ?
C221 C21 H21 109.3 . . ?
C222 C21 H21 109.3 . . ?
C44 C41 C43 107.4(4) . . ?
C44 C41 C42 110.3(5) . . ?
C43 C41 C42 110.3(5) . . ?
C44 C41 C4 112.5(4) . . ?
C43 C41 C4 110.3(4) . . ?
C42 C41 C4 106.2(4) . . ?
C41 C42 H42A 109.5 . . ?
C41 C42 H42B 109.5 . . ?
H42A C42 H42B 109.5 . . ?
C41 C42 H42C 109.5 . . ?
H42A C42 H42C 109.5 . . ?
H42B C42 H42C 109.5 . . ?
C41 C43 H43A 109.5 . . ?
C41 C43 H43B 109.5 . . ?
H43A C43 H43B 109.5 . . ?
C41 C43 H43C 109.5 . . ?
H43A C43 H43C 109.5 . . ?
H43B C43 H43C 109.5 . . ?
C41 C44 H44A 109.5 . . ?
C41 C44 H44B 109.5 . . ?
H44A C44 H44B 109.5 . . ?
C41 C44 H44C 109.5 . . ?
H44A C44 H44C 109.5 . . ?
H44B C44 H44C 109.5 . . ?
C6 C61 C64 111.5(4) . . ?
C6 C61 C62 110.6(4) . . ?
C64 C61 C62 109.7(4) . . ?
C6 C61 C63 108.8(4) . . ?
C64 C61 C63 108.2(4) . . ?
C62 C61 C63 108.0(4) . . ?
C61 C62 H62A 109.5 . . ?
C61 C62 H62B 109.5 . . ?
H62A C62 H62B 109.5 . . ?
C61 C62 H62C 109.5 . . ?
H62A C62 H62C 109.5 . . ?
H62B C62 H62C 109.5 . . ?
C61 C63 H63A 109.5 . . ?
C61 C63 H63B 109.5 . . ?
H63A C63 H63B 109.5 . . ?
C61 C63 H63C 109.5 . . ?
H63A C63 H63C 109.5 . . ?
H63B C63 H63C 109.5 . . ?
C61 C64 H64A 109.5 . . ?
C61 C64 H64B 109.5 . . ?
H64A C64 H64B 109.5 . . ?
C61 C64 H64C 109.5 . . ?
H64A C64 H64C 109.5 . . ?
H64B C64 H64C 109.5 . . ?
O231 C221 N241 122.7(5) . . ?
O231 C221 C21 121.4(4) . . ?
N241 C221 C21 115.8(4) . . ?
C221 N241 C251 120.6(4) . . ?
C221 N241 H241 118(4) . . ?
C251 N241 H241 120(4) . . ?
N241 C251 C261 111.7(5) . . ?
N241 C251 H25A 109.3 . . ?
C261 C251 H25A 109.3 . . ?
N241 C251 H25B 109.3 . . ?
C261 C251 H25B 109.3 . . ?
H25A C251 H25B 107.9 . . ?
C271 C261 C251 115.4(5) . . ?
C271 C261 H26A 108.4 . . ?
C251 C261 H26A 108.4 . . ?
C271 C261 H26B 108.4 . . ?
C251 C261 H26B 108.4 . . ?
H26A C261 H26B 107.5 . . ?
C261 C271 C281 112.6(5) . . ?
C261 C271 H27A 109.1 . . ?
C281 C271 H27A 109.1 . . ?
C261 C271 H27B 109.1 . . ?
C281 C271 H27B 109.1 . . ?
H27A C271 H27B 107.8 . . ?
C291 C281 C271 117.1(6) . . ?
C291 C281 H28A 108.0 . . ?
C271 C281 H28A 108.0 . . ?
C291 C281 H28B 108.0 . . ?
C271 C281 H28B 108.0 . . ?
H28A C281 H28B 107.3 . . ?
C281 C291 C301 113.9(6) . . ?
C281 C291 H29A 108.8 . . ?
C301 C291 H29A 108.8 . . ?
C281 C291 H29B 108.8 . . ?
C301 C291 H29B 108.8 . . ?
H29A C291 H29B 107.7 . . ?
C291 C301 H30A 109.5 . . ?
C291 C301 H30B 109.5 . . ?
H30A C301 H30B 109.5 . . ?
C291 C301 H30C 109.5 . . ?
H30A C301 H30C 109.5 . . ?
H30B C301 H30C 109.5 . . ?
O232 C222 N242 124.5(5) . . ?
O232 C222 C21 119.7(4) . . ?
N242 C222 C21 115.8(4) . . ?
C222 N242 C252 122.4(5) . . ?
C222 N242 H242 119(4) . . ?
C252 N242 H242 119(4) . . ?
N242 C252 C262 111.8(7) . . ?
N242 C252 H25C 109.3 . . ?
C262 C252 H25C 109.3 . . ?
N242 C252 H25D 109.3 . . ?
C262 C252 H25D 109.3 . . ?
H25C C252 H25D 107.9 . . ?
C252 C262 C272 112.1(10) . . ?
C252 C262 H26C 109.2 . . ?
C272 C262 H26C 109.2 . . ?
C252 C262 H26D 109.2 . . ?
C272 C262 H26D 109.2 . . ?
H26C C262 H26D 107.9 . . ?
C282 C272 C262 114.4(11) . . ?
C282 C272 H27C 108.7 . . ?
C262 C272 H27C 108.7 . . ?
C282 C272 H27D 108.7 . . ?
C262 C272 H27D 108.7 . . ?
H27C C272 H27D 107.6 . . ?
C292 C282 C272 115.4(13) . . ?
C292 C282 H28C 108.4 . . ?
C272 C282 H28C 108.4 . . ?
C292 C282 H28D 108.4 . . ?
C272 C282 H28D 108.4 . . ?
H28C C282 H28D 107.5 . . ?
C282 C292 C302 117.0(15) . . ?
C282 C292 H29C 108.0 . . ?
C302 C292 H29C 108.0 . . ?
C282 C292 H29D 108.0 . . ?
C302 C292 H29D 108.0 . . ?
H29C C292 H29D 107.3 . . ?
C292 C302 H30D 109.5 . . ?
C292 C302 H30E 109.5 . . ?
H30D C302 H30E 109.5 . . ?
C292 C302 H30F 109.5 . . ?
H30D C302 H30F 109.5 . . ?
H30E C302 H30F 109.5 . . ?

loop_
_geom_bond_atom_site_label_1
_geom_bond_atom_site_label_2
_geom_bond_distance
_geom_bond_site_symmetry_2
_geom_bond_publ_flag
Zn1 CL1 2.2292(12) 6_554 ?
Zn1 CL1 2.2292(12) . ?
Zn1 CL2 2.3051(13) . ?
Zn1 CL2 2.3051(13) 6_554 ?
N1 C2 1.347(6) . ?
N1 C6 1.353(6) . ?
N1 H1 0.870(19) . ?
C2 C3 1.354(7) . ?
C2 C21 1.510(6) . ?
C3 C4 1.403(7) . ?
C3 H3 0.9500 . ?
C4 C5 1.399(6) . ?
C4 C41 1.536(6) . ?
C5 C6 1.371(6) . ?
C5 H5 0.9500 . ?
C6 C61 1.513(6) . ?
C21 C221 1.527(7) . ?
C21 C222 1.556(7) . ?
C21 H21 1.0000 . ?
C41 C44 1.529(7) . ?
C41 C43 1.531(7) . ?
C41 C42 1.535(8) . ?
C42 H42A 0.9800 . ?
C42 H42B 0.9800 . ?
C42 H42C 0.9800 . ?
C43 H43A 0.9800 . ?
C43 H43B 0.9800 . ?
C43 H43C 0.9800 . ?
C44 H44A 0.9800 . ?
C44 H44B 0.9800 . ?
C44 H44C 0.9800 . ?
C61 C64 1.524(6) . ?
C61 C62 1.539(7) . ?
C61 C63 1.540(7) . ?
C62 H62A 0.9800 . ?
C62 H62B 0.9800 . ?
C62 H62C 0.9800 . ?
C63 H63A 0.9800 . ?
C63 H63B 0.9800 . ?
C63 H63C 0.9800 . ?
C64 H64A 0.9800 . ?
C64 H64B 0.9800 . ?
C64 H64C 0.9800 . ?
C221 O231 1.232(6) . ?
C221 N241 1.326(6) . ?
N241 C251 1.456(7) . ?
N241 H241 0.88(2) . ?
C251 C261 1.522(8) . ?
C251 H25A 0.9900 . ?
C251 H25B 0.9900 . ?
C261 C271 1.499(8) . ?
C261 H26A 0.9900 . ?
C261 H26B 0.9900 . ?
C271 C281 1.518(8) . ?
C271 H27A 0.9900 . ?
C271 H27B 0.9900 . ?
C281 C291 1.484(8) . ?
C281 H28A 0.9900 . ?
C281 H28B 0.9900 . ?
C291 C301 1.508(9) . ?
C291 H29A 0.9900 . ?
C291 H29B 0.9900 . ?
C301 H30A 0.9800 . ?
C301 H30B 0.9800 . ?
C301 H30C 0.9800 . ?
C222 O232 1.214(6) . ?
C222 N242 1.320(7) . ?
N242 C252 1.446(7) . ?
N242 H242 0.87(2) . ?
C252 C262 1.512(12) . ?
C252 H25C 0.9900 . ?
C252 H25D 0.9900 . ?
C262 C272 1.515(11) . ?
C262 H26C 0.9900 . ?
C262 H26D 0.9900 . ?
C272 C282 1.493(11) . ?
C272 H27C 0.9900 . ?
C272 H27D 0.9900 . ?
C282 C292 1.442(12) . ?
C282 H28C 0.9900 . ?
C282 H28D 0.9900 . ?
C292 C302 1.515(12) . ?
C292 H29C 0.9900 . ?
C292 H29D 0.9900 . ?
C302 H30D 0.9800 . ?
C302 H30E 0.9800 . ?
C302 H30F 0.9800 . ?
